data_4024009
loop_
_publ_author_name
'Dora Demeter'
'Philippe Blanchard'
'Magali Allain'
'Ion Grosu'
'Jean Roncali'

_publ_contact_author_address
;
Laboratoire CIMMA UMR CNRS 6200
2, bd Lavoisier
49045 Angers cedex
France
 
;
_publ_contact_author_email philippe.blanchard@univ-angers.fr
_publ_contact_author_fax 33(0)241735405
_publ_contact_author_name 'BLANCHARD, Phillipe'
_publ_contact_author_phone 33(0)241735059
_publ_section_title
;
 Synthesis and Metal Cation Complexing Properties of Crown-Annelated
 Terthiophenes Containing 3,4-Ethylenedioxythiophene
;
_journal_name_full 'Journal of Organic Chemistry'
_journal_page_first 5285
_journal_page_last 5290
_journal_paper_doi 10.1021/jo070699s
_journal_volume 72
_journal_year 2007
_chemical_formula_moiety 'C20 H16 N2 O2 S5'
_chemical_formula_sum 'C20 H16 N2 O2 S5'
_chemical_formula_weight 476.65
_space_group_IT_number 2
_symmetry_cell_setting triclinic
_symmetry_space_group_name_Hall '-P 1'
_symmetry_space_group_name_H-M 'P -1'
_audit_conform_dict_location ftp://ftp.iucr.org/pub/cif_core.dic
_audit_conform_dict_name cif_core.dic
_audit_conform_dict_version 2.3
_audit_creation_date 2006-06-30T18:13:03-00:00
_audit_creation_method 'WinGX routine CIF_UPDATE'
_cell_angle_alpha 83.03(1)
_cell_angle_beta 75.50(1)
_cell_angle_gamma 77.46(1)
_cell_formula_units_Z 8
_cell_length_a 11.277(1)
_cell_length_b 19.462(2)
_cell_length_c 20.233(2)
_cell_measurement_reflns_used 7998
_cell_measurement_temperature 150(2)
_cell_measurement_theta_max 26.05
_cell_measurement_theta_min 1.9
_cell_volume 4186.0(7)
_computing_cell_refinement 'SELECT,CELL, STOE IPDS'
_computing_data_collection 'EXPOSE, STOE IPDS'
_computing_data_reduction 'INTEGRATE, STOE IPDS'
_computing_molecular_graphics 'DIAMOND 3.1 (Crystal Impact GbR 2005)'
_computing_publication_material 'WinGX publication routines (Farrugia, 1999)'
_computing_structure_refinement 'SHELXL-97 (Sheldrick, 1997)'
_computing_structure_solution 'Direct methods (Sir92,Altomare et al.,1993)'
_diffrn_detector_area_resol_mean 6.66
_diffrn_measured_fraction_theta_full 0.922
_diffrn_measured_fraction_theta_max 0.922
_diffrn_measurement_device_type 'STOE IPDS'
_diffrn_measurement_method 'Oscillation Phi Incr 1.1 deg'
_diffrn_radiation_probe x-ray
_diffrn_radiation_type MoK\a
_diffrn_radiation_wavelength 0.71073
_diffrn_reflns_av_R_equivalents 0.0545
_diffrn_reflns_limit_h_max 13
_diffrn_reflns_limit_h_min -13
_diffrn_reflns_limit_k_max 23
_diffrn_reflns_limit_k_min -23
_diffrn_reflns_limit_l_max 24
_diffrn_reflns_limit_l_min -25
_diffrn_reflns_number 41370
_diffrn_reflns_theta_full 26.07
_diffrn_reflns_theta_max 26.07
_diffrn_reflns_theta_min 1.9
_exptl_absorpt_coefficient_mu 0.574
_exptl_absorpt_correction_T_max 0.9788
_exptl_absorpt_correction_T_min 0.8407
_exptl_absorpt_correction_type gaussian
_exptl_absorpt_process_details
;
 PLATON-ABSGAUSS : Spek, A.L. (2003), J.Appl.Cryst. 36, 7-13
;
_exptl_crystal_colour yellow
_exptl_crystal_density_diffrn 1.513
_exptl_crystal_density_method 'not measured'
_exptl_crystal_description plate
_exptl_crystal_F_000 1968
_exptl_crystal_size_max 0.31
_exptl_crystal_size_mid 0.31
_exptl_crystal_size_min 0.04
_refine_diff_density_max 1.102
_refine_diff_density_min -0.714
_refine_ls_extinction_method none
_refine_ls_goodness_of_fit_ref 1
_refine_ls_hydrogen_treatment constr
_refine_ls_matrix_type full
_refine_ls_number_parameters 1045
_refine_ls_number_reflns 15265
_refine_ls_number_restraints 0
_refine_ls_restrained_S_all 1
_refine_ls_R_factor_gt 0.0589
_refine_ls_shift/su_max 0.001
_refine_ls_structure_factor_coef Fsqd
_refine_ls_weighting_details 'calc w=1/[\s^2^(Fo^2^)+(0.1019P)^2^+0.0000P] where P=(Fo^2^+2Fc^2^)/3'
_refine_ls_weighting_scheme calc
_refine_ls_wR_factor_ref 0.1906
_reflns_number_gt 7779
_reflns_number_total 15265
_reflns_threshold_expression >2sigma(I)
_cod_data_source_file jo070699ssi20070404_111409.cif
_cod_data_source_block pbdd17c150
_cod_database_code 4024009

loop_
_symmetry_equiv_pos_as_xyz
'x, y, z'
'-x, -y, -z'

loop_
_atom_site_label
_atom_site_type_symbol
_atom_site_fract_x
_atom_site_fract_y
_atom_site_fract_z
_atom_site_U_iso_or_equiv
_atom_site_adp_type
_atom_site_occupancy
_atom_site_calc_flag
_atom_site_refinement_flags
_atom_site_disorder_group
_atom_site_disorder_assembly
C01 C 0.6008(6) 0.1017(3) 0.8095(3) 0.0404(15) Uani 1 d . . .
H01 H 0.6025 0.092 0.8555 0.048 Uiso 1 calc R . .
C02 C 0.5689(5) 0.1673(3) 0.7809(3) 0.0347(13) Uani 1 d . . .
H02 H 0.5453 0.2078 0.805 0.042 Uiso 1 calc R . .
C03 C 0.5754(5) 0.1677(3) 0.7094(3) 0.0283(12) Uani 1 d . . .
C04 C 0.6109(5) 0.1007(3) 0.6857(3) 0.0260(11) Uani 1 d . . .
C05 C 0.6252(5) 0.0783(3) 0.6175(3) 0.0250(11) Uani 1 d . . .
C06 C 0.6769(5) 0.0118(3) 0.5953(3) 0.0267(12) Uani 1 d . . .
C07 C 0.6724(5) 0.0044(3) 0.5274(3) 0.0256(11) Uani 1 d . . .
C08 C 0.6180(5) 0.0666(3) 0.4964(3) 0.0251(11) Uani 1 d . . .
C09 C 0.6051(5) 0.0777(3) 0.4257(3) 0.0278(12) Uani 1 d . . .
C10 C 0.5727(5) 0.1403(3) 0.3878(3) 0.0299(12) Uani 1 d . . .
C11 C 0.5714(5) 0.1300(3) 0.3199(3) 0.0322(13) Uani 1 d . . .
H11 H 0.5521 0.1665 0.2878 0.039 Uiso 1 calc R . .
C12 C 0.6012(5) 0.0608(3) 0.3068(3) 0.0330(13) Uani 1 d . . .
H12 H 0.6044 0.0445 0.2649 0.04 Uiso 1 calc R . .
C13 C 0.7554(7) -0.1091(3) 0.6050(3) 0.0426(16) Uani 1 d . . .
H13A H 0.68 -0.1286 0.6181 0.051 Uiso 1 calc R . .
H13B H 0.8186 -0.1412 0.6245 0.051 Uiso 1 calc R . .
C14 C 0.7983(7) -0.1068(3) 0.5293(4) 0.0501(17) Uani 1 d . . .
H14A H 0.8809 -0.0953 0.5162 0.06 Uiso 1 calc R . .
H14B H 0.8048 -0.1533 0.5143 0.06 Uiso 1 calc R . .
C15 C 0.6873(6) 0.2761(3) 0.6351(3) 0.0366(14) Uani 1 d . . .
H15A H 0.6742 0.3253 0.6182 0.044 Uiso 1 calc R . .
H15B H 0.7229 0.2721 0.6747 0.044 Uiso 1 calc R . .
C16 C 0.7779(6) 0.2329(3) 0.5804(3) 0.0374(14) Uani 1 d . . .
H16A H 0.7913 0.1838 0.5977 0.045 Uiso 1 calc R . .
H16B H 0.7413 0.2363 0.5413 0.045 Uiso 1 calc R . .
C17 C 0.8976(6) 0.2548(3) 0.5581(3) 0.0404(15) Uani 1 d . . .
C18 C 0.6782(6) 0.2482(3) 0.4054(4) 0.0443(16) Uani 1 d . . .
H18A H 0.6673 0.2921 0.4263 0.053 Uiso 1 calc R . .
H18B H 0.7297 0.2122 0.4291 0.053 Uiso 1 calc R . .
C19 C 0.7469(6) 0.2567(3) 0.3339(4) 0.0480(16) Uani 1 d . . .
H19A H 0.7639 0.2123 0.3131 0.058 Uiso 1 calc R . .
H19B H 0.8263 0.2691 0.3328 0.058 Uiso 1 calc R . .
C20 C 0.6763(6) 0.3118(3) 0.2942(3) 0.0418(14) Uani 1 d . . .
C21 C 0.7459(5) 0.6666(3) 0.1802(3) 0.0305(12) Uani 1 d . . .
H21 H 0.7999 0.6948 0.1542 0.037 Uiso 1 calc R . .
C22 C 0.6372(5) 0.6628(3) 0.1669(3) 0.0290(12) Uani 1 d . . .
H22 H 0.6079 0.6879 0.1302 0.035 Uiso 1 calc R . .
C23 C 0.5705(5) 0.6161(3) 0.2152(3) 0.0243(11) Uani 1 d . . .
C24 C 0.6353(5) 0.5838(2) 0.2641(3) 0.0233(11) Uani 1 d . . .
C25 C 0.6000(5) 0.5337(3) 0.3211(3) 0.0232(11) Uani 1 d . . .
C26 C 0.6763(5) 0.4959(3) 0.3619(3) 0.0247(11) Uani 1 d . . .
C27 C 0.6178(5) 0.4509(3) 0.4143(3) 0.0227(11) Uani 1 d . . .
C28 C 0.4961(5) 0.4524(2) 0.4139(3) 0.0229(11) Uani 1 d . . .
C29 C 0.4100(5) 0.4114(2) 0.4599(3) 0.0222(11) Uani 1 d . . .
C30 C 0.2953(5) 0.4004(3) 0.4550(3) 0.0269(12) Uani 1 d . . .
C31 C 0.2393(5) 0.3585(3) 0.5126(3) 0.0308(13) Uani 1 d . . .
H31 H 0.1617 0.3466 0.518 0.037 Uiso 1 calc R . .
C32 C 0.3109(5) 0.3383(3) 0.5580(3) 0.0307(12) Uani 1 d . . .
H32 H 0.2888 0.3103 0.598 0.037 Uiso 1 calc R . .
C33 C 0.8548(6) 0.4623(5) 0.4035(4) 0.084(3) Uani 1 d . . .
H33A H 0.9371 0.4388 0.3803 0.1 Uiso 1 calc R . .
H33B H 0.8674 0.4963 0.431 0.1 Uiso 1 calc R . .
C34 C 0.8041(7) 0.4140(6) 0.4468(5) 0.103(4) Uani 1 d . . .
H34A H 0.8222 0.4177 0.4905 0.124 Uiso 1 calc R . .
H34B H 0.8502 0.3684 0.4312 0.124 Uiso 1 calc R . .
C35 C 0.4591(6) 0.5173(3) 0.1772(3) 0.0360(13) Uani 1 d . . .
H35A H 0.5016 0.4832 0.2069 0.043 Uiso 1 calc R . .
H35B H 0.382 0.5029 0.177 0.043 Uiso 1 calc R . .
C36 C 0.5400(5) 0.5168(3) 0.1059(3) 0.0347(13) Uani 1 d . . .
H36A H 0.6173 0.5307 0.1065 0.042 Uiso 1 calc R . .
H36B H 0.5608 0.469 0.0916 0.042 Uiso 1 calc R . .
C37 C 0.4826(5) 0.5630(3) 0.0564(3) 0.0362(13) Uani 1 d . . .
C38 C 0.3042(6) 0.3767(3) 0.3228(3) 0.0466(16) Uani 1 d . . .
H38A H 0.2843 0.3971 0.2797 0.056 Uiso 1 calc R . .
H38B H 0.393 0.3734 0.3178 0.056 Uiso 1 calc R . .
C39 C 0.2765(6) 0.3032(3) 0.3358(4) 0.0466(16) Uani 1 d . . .
H39A H 0.3356 0.2724 0.3031 0.056 Uiso 1 calc R . .
H39B H 0.2842 0.2843 0.3815 0.056 Uiso 1 calc R . .
C40 C 0.1464(7) 0.3063(4) 0.3287(4) 0.060(2) Uani 1 d . . .
C41 C 1.1796(6) 1.1618(3) -0.0562(3) 0.0357(14) Uani 1 d . . .
H41 H 1.2025 1.1887 -0.0968 0.043 Uiso 1 calc R . .
C42 C 1.2506(5) 1.1420(3) -0.0095(3) 0.0315(13) Uani 1 d . . .
H42 H 1.3281 1.154 -0.0146 0.038 Uiso 1 calc R . .
C43 C 1.1939(5) 1.1011(3) 0.0480(3) 0.0277(12) Uani 1 d . . .
C44 C 1.0788(5) 1.0904(2) 0.0440(3) 0.0248(11) Uani 1 d . . .
C45 C 0.9938(5) 1.0494(3) 0.0906(3) 0.0257(11) Uani 1 d . . .
C46 C 0.8746(5) 1.0492(3) 0.0884(3) 0.0256(11) Uani 1 d . . .
C47 C 0.8155(5) 1.0026(2) 0.1389(3) 0.0222(11) Uani 1 d . . .
C48 C 0.8904(5) 0.9664(2) 0.1807(3) 0.0234(11) Uani 1 d . . .
C49 C 0.8560(5) 0.9151(3) 0.2373(3) 0.0247(11) Uani 1 d . . .
C50 C 0.9167(5) 0.8840(3) 0.2881(3) 0.0272(12) Uani 1 d . . .
C51 C 0.8499(5) 0.8373(3) 0.3351(3) 0.0324(13) Uani 1 d . . .
H51 H 0.8776 0.8126 0.3725 0.039 Uiso 1 calc R . .
C52 C 0.7421(5) 0.8328(3) 0.3197(3) 0.0335(13) Uani 1 d . . .
H52 H 0.6874 0.8046 0.3451 0.04 Uiso 1 calc R . .
C53 C 0.7021(6) 1.0666(4) 0.0396(4) 0.060(2) Uani 1 d . . .
H53A H 0.7253 1.0272 0.0107 0.072 Uiso 1 calc R . .
H53B H 0.65 1.1045 0.0182 0.072 Uiso 1 calc R . .
C54 C 0.6288(6) 1.0451(4) 0.1045(4) 0.058(2) Uani 1 d . . .
H54A H 0.591 1.0865 0.13 0.07 Uiso 1 calc R . .
H54B H 0.5618 1.0256 0.0965 0.07 Uiso 1 calc R . .
C55 C 1.3068(6) 1.1417(3) 0.1411(4) 0.0473(16) Uani 1 d . . .
H55A H 1.3433 1.1271 0.1804 0.057 Uiso 1 calc R . .
H55B H 1.3701 1.1582 0.1044 0.057 Uiso 1 calc R . .
C56 C 1.2019(6) 1.2020(3) 0.1592(4) 0.0452(16) Uani 1 d . . .
H56A H 1.2301 1.2363 0.1795 0.054 Uiso 1 calc R . .
H56B H 1.1782 1.2245 0.1177 0.054 Uiso 1 calc R . .
C57 C 1.0936(8) 1.1822(4) 0.2062(4) 0.062(2) Uani 1 d . . .
C58 C 1.0206(7) 0.9515(4) 0.3645(3) 0.0485(17) Uani 1 d . . .
H58A H 0.956 0.9344 0.4 0.058 Uiso 1 calc R . .
H58B H 1.0921 0.9494 0.3836 0.058 Uiso 1 calc R . .
C59 C 0.9745(7) 1.0242(4) 0.3420(4) 0.0551(18) Uani 1 d . . .
H59A H 0.9031 1.0264 0.3227 0.066 Uiso 1 calc R . .
H59B H 1.0392 1.0416 0.3069 0.066 Uiso 1 calc R . .
C60 C 0.9373(7) 1.0692(4) 0.4018(5) 0.064(2) Uani 1 d . . .
C61 C 1.8997(5) 1.4377(3) 0.1867(3) 0.0293(12) Uani 1 d . . .
H61 H 1.9009 1.4539 0.2279 0.035 Uiso 1 calc R . .
C62 C 1.9221(5) 1.3688(3) 0.1749(3) 0.0309(13) Uani 1 d . . .
H62 H 1.9408 1.3322 0.207 0.037 Uiso 1 calc R . .
C63 C 1.9138(5) 1.3584(3) 0.1078(3) 0.0287(12) Uani 1 d . . .
C64 C 1.8863(5) 1.4214(3) 0.0694(3) 0.0253(11) Uani 1 d . . .
C65 C 1.8739(5) 1.4329(3) -0.0010(3) 0.0260(11) Uani 1 d . . .
C66 C 1.8269(5) 1.4941(3) -0.0345(3) 0.0263(11) Uani 1 d . . .
C67 C 1.8314(5) 1.4881(3) -0.1035(3) 0.0249(11) Uani 1 d . . .
C68 C 1.8832(5) 1.4216(3) -0.1259(3) 0.0249(11) Uani 1 d . . .
C69 C 1.9018(5) 1.3979(3) -0.1936(3) 0.0271(12) Uani 1 d . . .
C70 C 1.9358(5) 1.3299(3) -0.2167(3) 0.0264(11) Uani 1 d . . .
C71 C 1.9449(5) 1.3295(3) -0.2877(3) 0.0341(13) Uani 1 d . . .
H71 H 1.9671 1.2886 -0.3111 0.041 Uiso 1 calc R . .
C72 C 1.9178(6) 1.3951(3) -0.3180(3) 0.0372(14) Uani 1 d . . .
H72 H 1.9185 1.4042 -0.3642 0.045 Uiso 1 calc R . .
C73 C 1.7664(6) 1.6162(3) -0.0529(3) 0.0375(14) Uani 1 d . . .
H73A H 1.8479 1.6283 -0.0717 0.045 Uiso 1 calc R . .
H73B H 1.7121 1.6563 -0.0298 0.045 Uiso 1 calc R . .
C74 C 1.7152(6) 1.6020(3) -0.1094(3) 0.0401(15) Uani 1 d . . .
H74A H 1.6316 1.593 -0.0907 0.048 Uiso 1 calc R . .
H74B H 1.7091 1.6437 -0.1408 0.048 Uiso 1 calc R . .
C75 C 1.7958(6) 1.2436(3) 0.1238(4) 0.0520(19) Uani 1 d . . .
H75A H 1.7969 1.1975 0.1097 0.062 Uiso 1 calc R . .
H75B H 1.7934 1.2385 0.1724 0.062 Uiso 1 calc R . .
C76 C 1.6789(6) 1.2935(3) 0.1120(3) 0.0440(15) Uani 1 d . . .
H76A H 1.6752 1.3389 0.1284 0.053 Uiso 1 calc R . .
H76B H 1.6829 1.3005 0.0633 0.053 Uiso 1 calc R . .
C77 C 1.5659(6) 1.2675(3) 0.1465(3) 0.0451(15) Uani 1 d . . .
C78 C 1.8265(5) 1.2200(3) -0.1440(3) 0.0340(13) Uani 1 d . . .
H78A H 1.79 1.2268 -0.1835 0.041 Uiso 1 calc R . .
H78B H 1.8419 1.17 -0.1304 0.041 Uiso 1 calc R . .
C79 C 1.7355(6) 1.2594(3) -0.0857(3) 0.0423(15) Uani 1 d . . .
H79A H 1.7741 1.2542 -0.0471 0.051 Uiso 1 calc R . .
H79B H 1.7187 1.3093 -0.1001 0.051 Uiso 1 calc R . .
C80 C 1.6160(6) 1.2345(3) -0.0632(3) 0.0404(15) Uani 1 d . . .
N01 N 0.9915(6) 0.2731(3) 0.5410(3) 0.0544(16) Uani 1 d . . .
N02 N 0.6204(6) 0.3550(3) 0.2619(3) 0.0550(15) Uani 1 d . . .
N03 N 0.4375(5) 0.5996(3) 0.0150(3) 0.0471(13) Uani 1 d . . .
N04 N 0.0463(7) 0.3055(5) 0.3227(4) 0.090(3) Uani 1 d . . .
N05 N 1.0016(9) 1.1656(4) 0.2439(5) 0.107(4) Uani 1 d . . .
N06 N 0.9107(6) 1.1039(4) 0.4494(5) 0.083(2) Uani 1 d . . .
N07 N 1.4756(6) 1.2435(4) 0.1741(4) 0.0642(17) Uani 1 d . . .
N08 N 1.5248(6) 1.2150(3) -0.0441(3) 0.0540(16) Uani 1 d . . .
O01 O 0.7303(4) -0.04297(19) 0.6347(2) 0.0357(9) Uani 1 d . . .
O02 O 0.7175(4) -0.05703(18) 0.4956(2) 0.0312(9) Uani 1 d . . .
O03 O 0.7986(3) 0.50094(19) 0.35289(19) 0.0291(9) Uani 1 d . . .
O04 O 0.6776(3) 0.41068(18) 0.46043(18) 0.0268(8) Uani 1 d . . .
O05 O 0.8132(3) 1.08974(18) 0.04103(19) 0.0287(8) Uani 1 d . . .
O06 O 0.6956(3) 0.99445(19) 0.14556(19) 0.0286(8) Uani 1 d . . .
O07 O 1.7780(3) 1.55615(18) -0.0036(2) 0.0297(8) Uani 1 d . . .
O08 O 1.7894(4) 1.54350(18) -0.1462(2) 0.0316(9) Uani 1 d . . .
S01 S 0.63775(15) 0.03855(7) 0.75210(8) 0.0358(4) Uani 1 d . . .
S02 S 0.57021(12) 0.13291(6) 0.55303(7) 0.0247(3) Uani 1 d . . .
S03 S 0.63230(13) 0.00714(7) 0.37626(7) 0.0288(3) Uani 1 d . . .
S04 S 0.53686(13) 0.24790(7) 0.66110(7) 0.0290(3) Uani 1 d . . .
S05 S 0.52946(15) 0.22522(7) 0.41954(8) 0.0366(4) Uani 1 d . . .
S06 S 0.77412(12) 0.61335(7) 0.25109(7) 0.0287(3) Uani 1 d . . .
S07 S 0.45277(12) 0.51191(7) 0.34821(6) 0.0241(3) Uani 1 d . . .
S08 S 0.44717(13) 0.36940(7) 0.53460(7) 0.0277(3) Uani 1 d . . .
S09 S 0.42176(12) 0.60418(7) 0.21162(7) 0.0279(3) Uani 1 d . . .
S10 S 0.22059(12) 0.43558(7) 0.38852(7) 0.0284(3) Uani 1 d . . .
S11 S 1.04316(13) 1.13126(7) -0.03160(7) 0.0291(3) Uani 1 d . . .
S12 S 1.03549(12) 0.99125(7) 0.15689(7) 0.0256(3) Uani 1 d . . .
S13 S 0.71789(12) 0.88489(7) 0.24837(7) 0.0292(3) Uani 1 d . . .
S14 S 1.26944(13) 1.06475(7) 0.11455(7) 0.0299(3) Uani 1 d . . .
S15 S 1.06605(13) 0.89470(7) 0.29225(7) 0.0305(3) Uani 1 d . . .
S16 S 1.86881(12) 1.49189(7) 0.11762(7) 0.0275(3) Uani 1 d . . .
S17 S 1.92640(12) 1.36593(7) -0.05772(7) 0.0247(3) Uani 1 d . . .
S18 S 1.88224(14) 1.45879(7) -0.26167(7) 0.0339(3) Uani 1 d . . .
S19 S 1.94116(16) 1.27357(7) 0.07669(8) 0.0385(4) Uani 1 d . . .
S20 S 1.97203(13) 1.25077(7) -0.16675(7) 0.0282(3) Uani 1 d . . .

loop_
_atom_site_aniso_label
_atom_site_aniso_U_11
_atom_site_aniso_U_22
_atom_site_aniso_U_33
_atom_site_aniso_U_23
_atom_site_aniso_U_13
_atom_site_aniso_U_12
C01 0.055(4) 0.037(3) 0.037(3) 0.003(3) -0.023(3) -0.013(3)
C02 0.038(3) 0.039(3) 0.033(3) -0.004(3) -0.018(3) -0.007(3)
C03 0.029(3) 0.031(3) 0.025(3) -0.002(2) -0.009(2) -0.005(2)
C04 0.026(3) 0.029(3) 0.026(3) -0.003(2) -0.012(2) -0.004(2)
C05 0.026(3) 0.024(3) 0.029(3) -0.001(2) -0.012(2) -0.006(2)
C06 0.023(3) 0.027(3) 0.032(3) 0.000(2) -0.012(2) -0.003(2)
C07 0.024(3) 0.023(3) 0.030(3) -0.004(2) -0.007(2) -0.005(2)
C08 0.024(3) 0.025(3) 0.025(3) -0.004(2) -0.003(2) -0.004(2)
C09 0.028(3) 0.029(3) 0.025(3) -0.002(2) -0.002(2) -0.007(2)
C10 0.028(3) 0.030(3) 0.028(3) -0.002(2) -0.004(2) -0.005(2)
C11 0.033(3) 0.034(3) 0.028(3) 0.001(3) -0.008(2) -0.002(2)
C12 0.035(3) 0.038(3) 0.025(3) -0.004(3) -0.007(2) -0.005(2)
C13 0.060(4) 0.020(3) 0.039(4) -0.003(3) -0.005(3) 0.005(3)
C14 0.060(4) 0.036(3) 0.053(4) -0.014(3) -0.026(4) 0.014(3)
C15 0.047(4) 0.029(3) 0.044(4) 0.000(3) -0.023(3) -0.016(3)
C16 0.037(3) 0.045(3) 0.036(3) 0.002(3) -0.013(3) -0.018(3)
C17 0.043(4) 0.047(3) 0.037(3) 0.014(3) -0.017(3) -0.021(3)
C18 0.040(3) 0.035(3) 0.065(5) -0.022(3) -0.023(3) 0.001(3)
C19 0.040(4) 0.044(3) 0.062(5) -0.012(3) -0.012(3) -0.008(3)
C20 0.038(3) 0.048(3) 0.041(4) -0.004(3) -0.007(3) -0.013(3)
C21 0.033(3) 0.028(3) 0.028(3) 0.003(2) -0.003(2) -0.008(2)
C22 0.032(3) 0.026(3) 0.025(3) 0.003(2) -0.004(2) -0.003(2)
C23 0.026(3) 0.023(2) 0.021(3) -0.007(2) -0.001(2) -0.001(2)
C24 0.026(3) 0.020(2) 0.023(3) -0.006(2) -0.005(2) -0.001(2)
C25 0.024(3) 0.025(3) 0.021(3) -0.008(2) -0.006(2) -0.001(2)
C26 0.027(3) 0.025(3) 0.020(3) -0.004(2) 0.000(2) -0.006(2)
C27 0.027(3) 0.021(2) 0.019(3) -0.005(2) -0.004(2) -0.003(2)
C28 0.027(3) 0.019(2) 0.023(3) -0.002(2) -0.008(2) -0.003(2)
C29 0.025(3) 0.020(2) 0.022(3) -0.002(2) -0.007(2) -0.0027(19)
C30 0.027(3) 0.021(2) 0.030(3) -0.001(2) -0.003(2) -0.003(2)
C31 0.028(3) 0.028(3) 0.032(3) -0.001(2) 0.003(2) -0.009(2)
C32 0.037(3) 0.028(3) 0.024(3) 0.002(2) -0.002(2) -0.008(2)
C33 0.035(4) 0.121(7) 0.096(6) 0.081(6) -0.042(4) -0.036(4)
C34 0.037(4) 0.149(9) 0.124(8) 0.104(7) -0.054(5) -0.042(5)
C35 0.034(3) 0.044(3) 0.032(3) -0.006(3) -0.007(3) -0.011(3)
C36 0.028(3) 0.043(3) 0.036(3) -0.007(3) -0.014(3) -0.003(2)
C37 0.035(3) 0.041(3) 0.032(3) -0.007(3) -0.006(3) -0.005(2)
C38 0.041(4) 0.058(4) 0.043(4) -0.003(3) -0.013(3) -0.010(3)
C39 0.049(4) 0.036(3) 0.058(4) -0.011(3) -0.014(3) -0.009(3)
C40 0.051(4) 0.065(5) 0.073(5) -0.014(4) -0.023(4) -0.016(4)
C41 0.045(3) 0.028(3) 0.031(3) 0.005(3) -0.006(3) -0.009(2)
C42 0.035(3) 0.024(3) 0.034(3) 0.004(2) -0.004(3) -0.010(2)
C43 0.030(3) 0.023(3) 0.027(3) -0.002(2) -0.005(2) 0.000(2)
C44 0.031(3) 0.019(2) 0.025(3) -0.005(2) -0.007(2) -0.004(2)
C45 0.027(3) 0.023(3) 0.027(3) -0.005(2) -0.008(2) -0.001(2)
C46 0.029(3) 0.022(3) 0.026(3) -0.003(2) -0.010(2) 0.001(2)
C47 0.024(3) 0.021(2) 0.021(3) -0.003(2) -0.005(2) -0.003(2)
C48 0.025(3) 0.019(2) 0.026(3) -0.002(2) -0.009(2) -0.0012(19)
C49 0.030(3) 0.021(2) 0.022(3) -0.006(2) -0.003(2) -0.003(2)
C50 0.027(3) 0.027(3) 0.024(3) -0.002(2) -0.003(2) 0.001(2)
C51 0.036(3) 0.028(3) 0.025(3) 0.000(2) 0.000(2) 0.001(2)
C52 0.031(3) 0.029(3) 0.034(3) 0.007(3) -0.002(2) -0.004(2)
C53 0.036(4) 0.087(5) 0.063(5) 0.032(4) -0.028(3) -0.024(4)
C54 0.032(3) 0.078(5) 0.066(5) 0.035(4) -0.026(3) -0.020(3)
C55 0.044(4) 0.042(3) 0.060(4) -0.003(3) -0.020(3) -0.008(3)
C56 0.054(4) 0.037(3) 0.045(4) -0.007(3) -0.010(3) -0.010(3)
C57 0.074(5) 0.045(4) 0.058(5) -0.006(4) 0.002(4) -0.011(4)
C58 0.049(4) 0.056(4) 0.046(4) 0.003(3) -0.019(3) -0.016(3)
C59 0.054(4) 0.061(4) 0.058(5) -0.011(4) -0.021(4) -0.014(3)
C60 0.036(4) 0.074(5) 0.090(6) -0.039(5) -0.020(4) -0.001(3)
C61 0.029(3) 0.034(3) 0.027(3) -0.006(2) -0.007(2) -0.006(2)
C62 0.026(3) 0.038(3) 0.026(3) 0.002(3) -0.004(2) -0.002(2)
C63 0.027(3) 0.031(3) 0.025(3) 0.001(2) -0.004(2) -0.001(2)
C64 0.019(2) 0.026(3) 0.030(3) -0.006(2) 0.000(2) -0.003(2)
C65 0.024(3) 0.024(3) 0.028(3) 0.000(2) -0.004(2) -0.003(2)
C66 0.019(2) 0.026(3) 0.032(3) -0.006(2) 0.000(2) -0.003(2)
C67 0.022(2) 0.020(2) 0.034(3) -0.001(2) -0.010(2) -0.0043(19)
C68 0.024(3) 0.025(3) 0.025(3) -0.002(2) -0.006(2) -0.004(2)
C69 0.025(3) 0.024(3) 0.032(3) 0.001(2) -0.010(2) -0.004(2)
C70 0.022(3) 0.029(3) 0.028(3) -0.003(2) -0.009(2) -0.002(2)
C71 0.037(3) 0.034(3) 0.033(3) -0.005(3) -0.014(3) -0.001(2)
C72 0.044(3) 0.039(3) 0.030(3) -0.003(3) -0.016(3) -0.003(3)
C73 0.044(3) 0.026(3) 0.044(4) -0.006(3) -0.015(3) -0.002(2)
C74 0.043(3) 0.030(3) 0.034(3) -0.003(3) 0.002(3) 0.007(2)
C75 0.045(4) 0.022(3) 0.100(6) -0.013(3) -0.040(4) 0.002(3)
C76 0.045(4) 0.043(3) 0.044(4) 0.005(3) -0.014(3) -0.009(3)
C77 0.039(3) 0.051(4) 0.050(4) -0.001(3) -0.016(3) -0.014(3)
C78 0.042(3) 0.027(3) 0.033(3) -0.003(2) -0.007(3) -0.009(2)
C79 0.041(4) 0.047(4) 0.044(4) 0.001(3) -0.016(3) -0.014(3)
C80 0.040(3) 0.045(3) 0.038(4) 0.007(3) -0.014(3) -0.014(3)
N01 0.049(3) 0.069(4) 0.052(4) 0.011(3) -0.015(3) -0.029(3)
N02 0.056(4) 0.059(4) 0.044(3) -0.001(3) -0.007(3) -0.005(3)
N03 0.052(3) 0.049(3) 0.035(3) -0.006(3) -0.007(3) 0.002(3)
N04 0.054(4) 0.133(7) 0.097(6) -0.054(5) -0.027(4) -0.015(4)
N05 0.123(7) 0.054(4) 0.095(7) -0.008(4) 0.049(5) 0.005(4)
N06 0.045(4) 0.088(5) 0.118(7) -0.055(5) -0.012(4) -0.002(3)
N07 0.051(4) 0.076(4) 0.074(5) -0.008(4) -0.023(3) -0.018(3)
N08 0.047(3) 0.065(4) 0.056(4) 0.012(3) -0.019(3) -0.024(3)
O01 0.047(2) 0.0240(19) 0.040(2) -0.0029(18) -0.024(2) 0.0007(17)
O02 0.035(2) 0.0210(18) 0.036(2) -0.0070(17) -0.0084(17) 0.0021(15)
O03 0.0186(17) 0.034(2) 0.035(2) 0.0052(17) -0.0114(16) -0.0047(15)
O04 0.0252(19) 0.0289(19) 0.027(2) 0.0052(16) -0.0123(16) -0.0040(15)
O05 0.033(2) 0.0249(18) 0.031(2) 0.0045(16) -0.0173(17) -0.0033(15)
O06 0.0214(18) 0.0314(19) 0.032(2) -0.0002(17) -0.0069(16) -0.0025(15)
O07 0.028(2) 0.0246(19) 0.034(2) -0.0048(17) -0.0045(17) -0.0017(15)
O08 0.038(2) 0.0209(18) 0.038(2) 0.0005(17) -0.0174(18) -0.0012(15)
S01 0.0530(9) 0.0253(7) 0.0335(8) 0.0019(6) -0.0209(7) -0.0064(6)
S02 0.0271(7) 0.0216(6) 0.0245(7) -0.0027(5) -0.0060(5) -0.0025(5)
S03 0.0310(7) 0.0264(7) 0.0303(8) -0.0060(6) -0.0073(6) -0.0060(5)
S04 0.0315(7) 0.0234(6) 0.0330(8) -0.0017(6) -0.0127(6) -0.0013(5)
S05 0.0483(9) 0.0253(7) 0.0273(8) -0.0034(6) -0.0015(6) 0.0041(6)
S06 0.0272(7) 0.0283(7) 0.0313(8) 0.0021(6) -0.0074(6) -0.0083(5)
S07 0.0241(6) 0.0260(6) 0.0232(7) 0.0017(5) -0.0082(5) -0.0059(5)
S08 0.0346(7) 0.0269(7) 0.0218(7) 0.0013(6) -0.0088(6) -0.0052(5)
S09 0.0252(7) 0.0321(7) 0.0252(7) -0.0017(6) -0.0084(5) 0.0000(5)
S10 0.0253(7) 0.0288(7) 0.0318(8) -0.0002(6) -0.0103(6) -0.0033(5)
S11 0.0365(7) 0.0279(7) 0.0238(7) 0.0007(6) -0.0094(6) -0.0063(6)
S12 0.0264(6) 0.0255(6) 0.0271(7) 0.0032(6) -0.0110(5) -0.0064(5)
S13 0.0268(7) 0.0285(7) 0.0319(8) 0.0007(6) -0.0070(6) -0.0061(5)
S14 0.0298(7) 0.0268(7) 0.0346(8) 0.0017(6) -0.0127(6) -0.0046(5)
S15 0.0292(7) 0.0338(7) 0.0275(7) -0.0022(6) -0.0096(6) -0.0005(6)
S16 0.0276(7) 0.0278(7) 0.0289(7) -0.0045(6) -0.0083(6) -0.0059(5)
S17 0.0261(6) 0.0231(6) 0.0235(7) -0.0030(5) -0.0055(5) -0.0011(5)
S18 0.0435(8) 0.0289(7) 0.0306(8) 0.0023(6) -0.0155(6) -0.0040(6)
S19 0.0538(9) 0.0247(7) 0.0261(8) -0.0026(6) 0.0019(7) 0.0031(6)
S20 0.0307(7) 0.0235(6) 0.0312(7) -0.0026(6) -0.0116(6) -0.0012(5)

loop_
_atom_type_symbol
_atom_type_description
_atom_type_scat_dispersion_real
_atom_type_scat_dispersion_imag
_atom_type_scat_source
C C 0.0033 0.0016 'International Tables Vol C Tables 4.2.6.8 and 6.1.1.4'
H H 0 0 'International Tables Vol C Tables 4.2.6.8 and 6.1.1.4'
N N 0.0061 0.0033 'International Tables Vol C Tables 4.2.6.8 and 6.1.1.4'
O O 0.0106 0.006 'International Tables Vol C Tables 4.2.6.8 and 6.1.1.4'
S S 0.1246 0.1234 'International Tables Vol C Tables 4.2.6.8 and 6.1.1.4'

loop_
_geom_angle_atom_site_label_1
_geom_angle_atom_site_label_2
_geom_angle_atom_site_label_3
_geom_angle
_geom_angle_site_symmetry_1
_geom_angle_site_symmetry_3
_geom_angle_publ_flag
C02 C01 S01 112.6(5) . . ?
C01 C02 C03 112.4(5) . . ?
C04 C03 C02 112.9(5) . . ?
C04 C03 S04 126.7(4) . . ?
C02 C03 S04 120.4(4) . . ?
C03 C04 C05 130.0(5) . . ?
C03 C04 S01 109.9(4) . . ?
C05 C04 S01 120.1(4) . . ?
C06 C05 C04 126.6(5) . . ?
C06 C05 S02 110.0(4) . . ?
C04 C05 S02 123.3(4) . . ?
O01 C06 C05 123.7(5) . . ?
O01 C06 C07 122.1(5) . . ?
C05 C06 C07 114.2(4) . . ?
O02 C07 C08 123.6(5) . . ?
O02 C07 C06 123.8(4) . . ?
C08 C07 C06 112.7(5) . . ?
C07 C08 C09 126.4(5) . . ?
C07 C08 S02 110.4(4) . . ?
C09 C08 S02 123.2(4) . . ?
C10 C09 C08 129.5(5) . . ?
C10 C09 S03 109.8(4) . . ?
C08 C09 S03 120.7(4) . . ?
C09 C10 C11 113.2(5) . . ?
C09 C10 S05 125.1(4) . . ?
C11 C10 S05 121.6(4) . . ?
C12 C11 C10 112.5(5) . . ?
C11 C12 S03 112.1(5) . . ?
O01 C13 C14 115.8(5) . . ?
O02 C14 C13 113.1(5) . . ?
C16 C15 S04 112.3(4) . . ?
C17 C16 C15 113.4(5) . . ?
N01 C17 C16 179.0(9) . . ?
C19 C18 S05 116.9(5) . . ?
C18 C19 C20 111.8(6) . . ?
N02 C20 C19 179.2(7) . . ?
C22 C21 S06 112.3(4) . . ?
C21 C22 C23 113.0(5) . . ?
C24 C23 C22 112.3(5) . . ?
C24 C23 S09 125.3(4) . . ?
C22 C23 S09 122.3(4) . . ?
C23 C24 C25 129.2(5) . . ?
C23 C24 S06 110.2(4) . . ?
C25 C24 S06 120.6(4) . . ?
C26 C25 C24 126.0(5) . . ?
C26 C25 S07 109.4(4) . . ?
C24 C25 S07 124.6(4) . . ?
O03 C26 C25 123.3(4) . . ?
O03 C26 C27 122.4(4) . . ?
C25 C26 C27 114.3(5) . . ?
O04 C27 C28 123.8(4) . . ?
O04 C27 C26 122.7(5) . . ?
C28 C27 C26 113.5(4) . . ?
C27 C28 C29 127.5(4) . . ?
C27 C28 S07 110.0(3) . . ?
C29 C28 S07 122.5(4) . . ?
C30 C29 C28 130.2(4) . . ?
C30 C29 S08 110.4(4) . . ?
C28 C29 S08 119.3(4) . . ?
C29 C30 C31 112.3(5) . . ?
C29 C30 S10 125.4(4) . . ?
C31 C30 S10 122.3(4) . . ?
C32 C31 C30 112.6(5) . . ?
C31 C32 S08 112.8(4) . . ?
C34 C33 O03 122.7(6) . . ?
C33 C34 O04 123.6(6) . . ?
C36 C35 S09 112.6(4) . . ?
C37 C36 C35 113.8(5) . . ?
N03 C37 C36 178.5(7) . . ?
C39 C38 S10 114.8(5) . . ?
C40 C39 C38 108.8(6) . . ?
N04 C40 C39 177.0(9) . . ?
C42 C41 S11 111.9(4) . . ?
C41 C42 C43 112.7(5) . . ?
C44 C43 C42 113.1(5) . . ?
C44 C43 S14 124.7(4) . . ?
C42 C43 S14 122.2(4) . . ?
C43 C44 C45 130.0(5) . . ?
C43 C44 S11 109.7(4) . . ?
C45 C44 S11 120.2(4) . . ?
C46 C45 C44 126.5(5) . . ?
C46 C45 S12 110.1(4) . . ?
C44 C45 S12 123.4(4) . . ?
C45 C46 O05 124.5(4) . . ?
C45 C46 C47 114.2(4) . . ?
O05 C46 C47 121.3(5) . . ?
O06 C47 C48 123.0(4) . . ?
O06 C47 C46 123.6(4) . . ?
C48 C47 C46 113.4(5) . . ?
C47 C48 C49 126.3(5) . . ?
C47 C48 S12 109.7(4) . . ?
C49 C48 S12 124.1(4) . . ?
C50 C49 C48 130.4(5) . . ?
C50 C49 S13 109.8(4) . . ?
C48 C49 S13 119.8(4) . . ?
C49 C50 C51 112.8(5) . . ?
C49 C50 S15 124.7(4) . . ?
C51 C50 S15 122.4(4) . . ?
C52 C51 C50 112.9(5) . . ?
C51 C52 S13 112.1(4) . . ?
O05 C53 C54 116.2(6) . . ?
O06 C54 C53 115.1(6) . . ?
C56 C55 S14 116.6(5) . . ?
C57 C56 C55 113.6(6) . . ?
N05 C57 C56 178.1(11) . . ?
C59 C58 S15 110.6(5) . . ?
C58 C59 C60 109.5(6) . . ?
N06 C60 C59 178.3(8) . . ?
C62 C61 S16 112.5(4) . . ?
C61 C62 C63 112.5(5) . . ?
C64 C63 C62 112.7(5) . . ?
C64 C63 S19 124.3(4) . . ?
C62 C63 S19 123.0(4) . . ?
C63 C64 C65 129.3(5) . . ?
C63 C64 S16 110.0(4) . . ?
C65 C64 S16 120.7(4) . . ?
C66 C65 C64 128.4(5) . . ?
C66 C65 S17 109.4(4) . . ?
C64 C65 S17 122.1(4) . . ?
C65 C66 O07 123.3(5) . . ?
C65 C66 C67 114.3(5) . . ?
O07 C66 C67 122.3(4) . . ?
O08 C67 C68 122.1(5) . . ?
O08 C67 C66 123.5(5) . . ?
C68 C67 C66 114.4(4) . . ?
C67 C68 C69 128.2(5) . . ?
C67 C68 S17 108.8(4) . . ?
C69 C68 S17 122.9(4) . . ?
C70 C69 C68 130.7(5) . . ?
C70 C69 S18 109.2(4) . . ?
C68 C69 S18 120.0(4) . . ?
C69 C70 C71 113.0(5) . . ?
C69 C70 S20 125.9(4) . . ?
C71 C70 S20 121.0(4) . . ?
C72 C71 C70 112.7(5) . . ?
C71 C72 S18 112.3(4) . . ?
O07 C73 C74 112.2(5) . . ?
O08 C74 C73 113.1(5) . . ?
C76 C75 S19 113.1(5) . . ?
C77 C76 C75 112.4(5) . . ?
N07 C77 C76 177.5(8) . . ?
C79 C78 S20 111.1(4) . . ?
C80 C79 C78 113.4(6) . . ?
N08 C80 C79 178.0(7) . . ?
C06 O01 C13 112.4(4) . . ?
C07 O02 C14 113.0(4) . . ?
C26 O03 C33 113.3(4) . . ?
C27 O04 C34 113.0(4) . . ?
C46 O05 C53 112.1(4) . . ?
C47 O06 C54 113.4(4) . . ?
C66 O07 C73 112.1(4) . . ?
C67 O08 C74 112.1(4) . . ?
C01 S01 C04 92.2(3) . . ?
C05 S02 C08 92.8(2) . . ?
C12 S03 C09 92.5(3) . . ?
C03 S04 C15 101.3(3) . . ?
C10 S05 C18 100.5(3) . . ?
C21 S06 C24 92.2(2) . . ?
C25 S07 C28 92.8(2) . . ?
C32 S08 C29 91.8(2) . . ?
C23 S09 C35 101.6(3) . . ?
C30 S10 C38 100.9(3) . . ?
C41 S11 C44 92.6(3) . . ?
C45 S12 C48 92.6(2) . . ?
C52 S13 C49 92.4(3) . . ?
C43 S14 C55 102.4(3) . . ?
C50 S15 C58 99.3(3) . . ?
C61 S16 C64 92.4(3) . . ?
C65 S17 C68 93.0(2) . . ?
C72 S18 C69 92.8(3) . . ?
C63 S19 C75 100.4(3) . . ?
C70 S20 C78 102.4(3) . . ?

loop_
_geom_bond_atom_site_label_1
_geom_bond_atom_site_label_2
_geom_bond_distance
_geom_bond_site_symmetry_2
_geom_bond_publ_flag
C01 C02 1.349(8) . ?
C01 S01 1.708(7) . ?
C02 C03 1.429(8) . ?
C03 C04 1.386(8) . ?
C03 S04 1.769(5) . ?
C04 C05 1.457(8) . ?
C04 S01 1.735(5) . ?
C05 C06 1.379(7) . ?
C05 S02 1.731(5) . ?
C06 O01 1.375(6) . ?
C06 C07 1.413(7) . ?
C07 O02 1.365(6) . ?
C07 C08 1.386(7) . ?
C08 C09 1.458(7) . ?
C08 S02 1.738(6) . ?
C09 C10 1.387(7) . ?
C09 S03 1.727(6) . ?
C10 C11 1.417(8) . ?
C10 S05 1.771(6) . ?
C11 C12 1.357(8) . ?
C12 S03 1.709(5) . ?
C13 O01 1.429(7) . ?
C13 C14 1.483(9) . ?
C14 O02 1.415(7) . ?
C15 C16 1.504(9) . ?
C15 S04 1.828(6) . ?
C16 C17 1.452(8) . ?
C17 N01 1.147(8) . ?
C18 C19 1.467(10) . ?
C18 S05 1.775(6) . ?
C19 C20 1.472(9) . ?
C20 N02 1.173(8) . ?
C21 C22 1.337(8) . ?
C21 S06 1.719(5) . ?
C22 C23 1.437(7) . ?
C23 C24 1.385(7) . ?
C23 S09 1.762(5) . ?
C24 C25 1.451(7) . ?
C24 S06 1.732(5) . ?
C25 C26 1.377(7) . ?
C25 S07 1.741(5) . ?
C26 O03 1.368(6) . ?
C26 C27 1.414(6) . ?
C27 O04 1.359(6) . ?
C27 C28 1.368(7) . ?
C28 C29 1.466(7) . ?
C28 S07 1.747(5) . ?
C29 C30 1.385(7) . ?
C29 S08 1.731(5) . ?
C30 C31 1.431(7) . ?
C30 S10 1.755(5) . ?
C31 C32 1.341(8) . ?
C32 S08 1.710(6) . ?
C33 C34 1.328(9) . ?
C33 O03 1.395(7) . ?
C34 O04 1.398(7) . ?
C35 C36 1.501(8) . ?
C35 S09 1.831(6) . ?
C36 C37 1.445(8) . ?
C37 N03 1.172(7) . ?
C38 C39 1.509(9) . ?
C38 S10 1.801(7) . ?
C39 C40 1.497(10) . ?
C40 N04 1.169(10) . ?
C41 C42 1.356(8) . ?
C41 S11 1.706(6) . ?
C42 C43 1.422(7) . ?
C43 C44 1.381(7) . ?
C43 S14 1.767(5) . ?
C44 C45 1.463(7) . ?
C44 S11 1.734(5) . ?
C45 C46 1.356(7) . ?
C45 S12 1.737(5) . ?
C46 O05 1.390(6) . ?
C46 C47 1.416(7) . ?
C47 O06 1.367(6) . ?
C47 C48 1.372(7) . ?
C48 C49 1.458(6) . ?
C48 S12 1.743(5) . ?
C49 C50 1.383(7) . ?
C49 S13 1.736(5) . ?
C50 C51 1.423(7) . ?
C50 S15 1.765(6) . ?
C51 C52 1.352(8) . ?
C52 S13 1.705(5) . ?
C53 O05 1.428(7) . ?
C53 C54 1.434(9) . ?
C54 O06 1.421(7) . ?
C55 C56 1.482(9) . ?
C55 S14 1.813(7) . ?
C56 C57 1.441(10) . ?
C57 N05 1.205(11) . ?
C58 C59 1.457(9) . ?
C58 S15 1.841(7) . ?
C59 C60 1.499(11) . ?
C60 N06 1.184(11) . ?
C61 C62 1.349(8) . ?
C61 S16 1.706(5) . ?
C62 C63 1.426(8) . ?
C63 C64 1.388(7) . ?
C63 S19 1.774(6) . ?
C64 C65 1.452(7) . ?
C64 S16 1.728(6) . ?
C65 C66 1.366(7) . ?
C65 S17 1.748(6) . ?
C66 O07 1.369(6) . ?
C66 C67 1.404(8) . ?
C67 O08 1.374(6) . ?
C67 C68 1.379(7) . ?
C68 C69 1.449(8) . ?
C68 S17 1.749(5) . ?
C69 C70 1.399(8) . ?
C69 S18 1.730(5) . ?
C70 C71 1.415(8) . ?
C70 S20 1.766(5) . ?
C71 C72 1.352(8) . ?
C72 S18 1.701(6) . ?
C73 O07 1.446(6) . ?
C73 C74 1.481(9) . ?
C74 O08 1.425(7) . ?
C75 C76 1.511(8) . ?
C75 S19 1.854(7) . ?
C76 C77 1.455(9) . ?
C77 N07 1.194(9) . ?
C78 C79 1.518(9) . ?
C78 S20 1.801(6) . ?
C79 C80 1.477(8) . ?
C80 N08 1.134(8) . ?
